data_7128286
loop_
_publ_author_name
'Hasenbeck, Max'
'Wech, Felix'
'Averdunk, Arthur'
'Becker, Jonathan'
'Gellrich, Urs'

_publ_section_title
;
 Indene formation upon borane-induced cyclization of arylallenes,
 1,1-carboboration, and retro-hydroboration.
;
_journal_issue 45
_journal_name_full 'Chemical communications (Cambridge, England)'
_journal_page_first 5518
_journal_page_last 5521
_journal_paper_doi 10.1039/d1cc01750k
_journal_volume 57
_journal_year 2021
_chemical_formula_sum 'C15 H7 F5'
_chemical_formula_weight 282.21
_chemical_name_common 2
_chemical_name_systematic 2-pentafluorophenylindene
_space_group_crystal_system monoclinic
_space_group_IT_number 14
_space_group_name_Hall '-P 2yn'
_space_group_name_H-M_alt 'P 1 21/n 1'
_atom_sites_solution_hydrogens geom
_atom_sites_solution_primary dual
_atom_sites_solution_secondary difmap
_audit_creation_method SHELXL-2018/3
_audit_update_record
;
2021-01-27 deposited with the CCDC.	2021-05-06 downloaded from the CCDC.
;
_cell_angle_alpha 90
_cell_angle_beta 102.298(2)
_cell_angle_gamma 90
_cell_formula_units_Z 4
_cell_length_a 6.7868(3)
_cell_length_b 24.2929(10)
_cell_length_c 6.8686(3)
_cell_measurement_reflns_used 9652
_cell_measurement_temperature 100(2)
_cell_measurement_theta_max 36.45
_cell_measurement_theta_min 3.15
_cell_volume 1106.45(8)
_computing_cell_refinement 'SAINT 8.40A (Bruker-AXS, 2017)'
_computing_data_collection 'APEX3 v2019.1-0 (Bruker-AXS, 2017)'
_computing_data_reduction 'SAINT 8.40A (Bruker-AXS, 2017)'
_computing_molecular_graphics 'Bruker SHELXTL'
_computing_publication_material 'Bruker SHELXTL'
_computing_structure_refinement 'SHELXL-2018/3 (Sheldrick, 2018)'
_computing_structure_solution 'SHELXT-2015 (Sheldrick, 2015)'
_diffrn_ambient_temperature 100(2)
_diffrn_detector_area_resol_mean 10.4167
_diffrn_measured_fraction_theta_full 0.999
_diffrn_measured_fraction_theta_max 0.999
_diffrn_measurement_device_type 'Bruker PHOTON100'
_diffrn_measurement_method '\f and \w scans'
_diffrn_radiation_type MoK\a
_diffrn_radiation_wavelength 0.71073
_diffrn_reflns_av_R_equivalents 0.0640
_diffrn_reflns_av_unetI/netI 0.0177
_diffrn_reflns_Laue_measured_fraction_full 0.999
_diffrn_reflns_Laue_measured_fraction_max 0.999
_diffrn_reflns_limit_h_max 10
_diffrn_reflns_limit_h_min -10
_diffrn_reflns_limit_k_max 36
_diffrn_reflns_limit_k_min -36
_diffrn_reflns_limit_l_max 10
_diffrn_reflns_limit_l_min -10
_diffrn_reflns_number 137261
_diffrn_reflns_point_group_measured_fraction_full 0.999
_diffrn_reflns_point_group_measured_fraction_max 0.999
_diffrn_reflns_theta_full 25.242
_diffrn_reflns_theta_max 32.574
_diffrn_reflns_theta_min 1.677
_diffrn_source 'I\mS micro-focus sealed tube, multilayer optics'
_exptl_absorpt_coefficient_mu 0.157
_exptl_absorpt_correction_T_max 0.7473
_exptl_absorpt_correction_T_min 0.6796
_exptl_absorpt_correction_type multi-scan
_exptl_absorpt_process_details 'SADABS 2016/2(Sheldrick, 2016)'
_exptl_crystal_colour colourless
_exptl_crystal_density_diffrn 1.694
_exptl_crystal_density_method 'not measured'
_exptl_crystal_description plate
_exptl_crystal_F_000 568
_exptl_crystal_recrystallization_method 'Re-crystallisation from solvent'
_exptl_crystal_size_max 0.365
_exptl_crystal_size_mid 0.163
_exptl_crystal_size_min 0.055
_refine_diff_density_max 0.332
_refine_diff_density_min -0.283
_refine_diff_density_rms 0.059
_refine_ls_extinction_coef 0.0131(19)
_refine_ls_extinction_expression Fc^*^=kFc[1+0.001xFc^2^\l^3^/sin(2\q)]^-1/4^
_refine_ls_extinction_method 'SHELXL-2018/3 (Sheldrick 2018)'
_refine_ls_goodness_of_fit_ref 1.065
_refine_ls_hydrogen_treatment constr
_refine_ls_matrix_type full
_refine_ls_number_parameters 345
_refine_ls_number_reflns 4026
_refine_ls_number_restraints 1033
_refine_ls_restrained_S_all 0.966
_refine_ls_R_factor_all 0.0563
_refine_ls_R_factor_gt 0.0381
_refine_ls_shift/su_max 0.000
_refine_ls_shift/su_mean 0.000
_refine_ls_structure_factor_coef Fsqd
_refine_ls_weighting_details 'w=1/[\s^2^(Fo^2^)+(0.0620P)^2^+0.2771P] where P=(Fo^2^+2Fc^2^)/3'
_refine_ls_weighting_scheme calc
_refine_ls_wR_factor_gt 0.0980
_refine_ls_wR_factor_ref 0.1118
_reflns_Friedel_coverage 0.000
_reflns_number_gt 3107
_reflns_number_total 4026
_reflns_threshold_expression 'I > 2\s(I)'
_cod_data_source_file d1cc01750k2.cif
_cod_data_source_block D20013
_cod_depositor_comments 'Adding full bibliography for 7128286.cif.'
_cod_original_sg_symbol_H-M 'P 21/n'
_cod_database_code 7128286
_shelx_shelxl_version_number 2018/3
_shelx_space_group_comment
; 
The symmetry employed for this shelxl refinement is uniquely defined 
by the following loop, which should always be used as a source of 
symmetry information in preference to the above space-group names. 
They are only intended as comments. 
;
_shelx_estimated_absorpt_t_min 0.945
_shelx_estimated_absorpt_t_max 0.991

loop_
_space_group_symop_operation_xyz
'x, y, z'
'-x+1/2, y+1/2, -z+1/2'
'-x, -y, -z'
'x-1/2, -y-1/2, z-1/2'

loop_
_atom_site_label
_atom_site_type_symbol
_atom_site_fract_x
_atom_site_fract_y
_atom_site_fract_z
_atom_site_U_iso_or_equiv
_atom_site_adp_type
_atom_site_occupancy
_atom_site_site_symmetry_order
_atom_site_calc_flag
_atom_site_refinement_flags_posn
_atom_site_refinement_flags_adp
_atom_site_refinement_flags_occupancy
_atom_site_disorder_assembly
_atom_site_disorder_group
F1 F 0.8211(14) 0.4271(4) 0.8683(13) 0.0177(10) Uani 0.485(10) 1 d D U P A 1
F2 F 0.7372(9) 0.3210(3) 0.8570(8) 0.0180(11) Uani 0.485(10) 1 d D U P A 1
F3 F 0.3546(7) 0.2821(2) 0.7324(8) 0.0158(10) Uani 0.485(10) 1 d D U P A 1
F4 F 0.0455(8) 0.3546(3) 0.6207(8) 0.0186(11) Uani 0.485(10) 1 d D U P A 1
F5 F 0.1242(16) 0.4611(5) 0.634(2) 0.0243(13) Uani 0.485(10) 1 d D U P A 1
C1 C 0.508(4) 0.5109(4) 0.750(7) 0.0149(2) Uani 0.485(10) 1 d D U P A 1
C2 C 0.3767(15) 0.5542(4) 0.7081(15) 0.0182(14) Uani 0.485(10) 1 d D U P A 1
H2 H 0.234370 0.550788 0.668015 0.022 Uiso 0.485(10) 1 calc R U P A 1
C3 C 0.4856(17) 0.6061(4) 0.733(3) 0.0145(13) Uani 0.485(10) 1 d D U P A 1
C4 C 0.4040(14) 0.6634(4) 0.7028(19) 0.0185(15) Uani 0.485(10) 1 d D U P A 1
H4 H 0.263404 0.670212 0.661919 0.022 Uiso 0.485(10) 1 calc R U P A 1
C5 C 0.530(2) 0.7021(5) 0.734(3) 0.0198(17) Uani 0.485(10) 1 d D U P A 1
H5 H 0.481879 0.738841 0.712541 0.024 Uiso 0.485(10) 1 calc R U P A 1
C6 C 0.736(2) 0.6937(4) 0.797(2) 0.0204(18) Uani 0.485(10) 1 d D U P A 1
H6 H 0.825462 0.724148 0.825910 0.024 Uiso 0.485(10) 1 calc R U P A 1
C7 C 0.8170(18) 0.6355(4) 0.821(3) 0.0161(13) Uani 0.485(10) 1 d D U P A 1
H7 H 0.958123 0.628992 0.855149 0.019 Uiso 0.485(10) 1 calc R U P A 1
C8 C 0.6907(16) 0.5946(4) 0.792(2) 0.0141(12) Uani 0.485(10) 1 d D U P A 1
C9 C 0.7203(12) 0.5335(3) 0.8113(12) 0.0110(9) Uani 0.485(10) 1 d D U P A 1
H9A H 0.782707 0.523004 0.950041 0.013 Uiso 0.485(10) 1 calc R U P A 1
H9AB H 0.806255 0.519986 0.721609 0.013 Uiso 0.485(10) 1 calc R U P A 1
C10 C 0.4753(11) 0.4507(2) 0.7479(15) 0.0120(13) Uani 0.485(10) 1 d D U P A 1
C11 C 0.6283(11) 0.4130(2) 0.8079(14) 0.0090(9) Uani 0.485(10) 1 d D U P A 1
C12 C 0.5879(18) 0.3567(4) 0.796(7) 0.0176(9) Uani 0.485(10) 1 d D U P A 1
C13 C 0.3954(18) 0.3357(4) 0.740(7) 0.0176(4) Uani 0.485(10) 1 d D U P A 1
C14 C 0.2382(13) 0.3717(3) 0.682(3) 0.0175(15) Uani 0.485(10) 1 d D U P A 1
C15 C 0.2853(13) 0.4267(3) 0.6900(17) 0.0221(16) Uani 0.485(10) 1 d D U P A 1
F1A F 0.8055(14) 0.4281(5) 0.8613(15) 0.0290(16) Uani 0.515(10) 1 d D U P A 2
F2A F 0.7370(11) 0.3212(3) 0.8514(11) 0.0370(17) Uani 0.515(10) 1 d D U P A 2
F3A F 0.3519(10) 0.2832(3) 0.7303(11) 0.0356(16) Uani 0.515(10) 1 d D U P A 2
F4A F 0.0449(11) 0.3571(4) 0.6216(11) 0.0351(16) Uani 0.515(10) 1 d D U P A 2
F5A F 0.1060(16) 0.4644(4) 0.6246(17) 0.0211(9) Uani 0.515(10) 1 d D U P A 2
C1A C 0.511(4) 0.5117(4) 0.752(7) 0.0149(2) Uani 0.515(10) 1 d D U P A 2
C2A C 0.6942(13) 0.5379(3) 0.7975(13) 0.0183(13) Uani 0.515(10) 1 d D U P A 2
H2A H 0.821668 0.520152 0.831109 0.022 Uiso 0.515(10) 1 calc R U P A 2
C3A C 0.6627(15) 0.5972(3) 0.7861(19) 0.0131(11) Uani 0.515(10) 1 d D U P A 2
C4A C 0.8160(16) 0.6417(4) 0.830(2) 0.0191(14) Uani 0.515(10) 1 d D U P A 2
H4A H 0.954916 0.633357 0.874920 0.023 Uiso 0.515(10) 1 calc R U P A 2
C5A C 0.7563(19) 0.6912(4) 0.805(2) 0.0183(13) Uani 0.515(10) 1 d D U P A 2
H5A H 0.853186 0.720020 0.823937 0.022 Uiso 0.515(10) 1 calc R U P A 2
C6A C 0.552(2) 0.7043(5) 0.750(3) 0.0173(13) Uani 0.515(10) 1 d D U P A 2
H6A H 0.509427 0.741717 0.738572 0.021 Uiso 0.515(10) 1 calc R U P A 2
C7A C 0.3985(14) 0.6587(4) 0.7091(17) 0.0185(14) Uani 0.515(10) 1 d D U P A 2
H7A H 0.258903 0.667048 0.669939 0.022 Uiso 0.515(10) 1 calc R U P A 2
C8A C 0.4578(16) 0.6077(4) 0.728(3) 0.0130(11) Uani 0.515(10) 1 d D U P A 2
C9A C 0.3458(13) 0.5539(3) 0.6998(13) 0.0122(9) Uani 0.515(10) 1 d D U P A 2
H9AA H 0.270706 0.549414 0.560416 0.015 Uiso 0.515(10) 1 calc R U P A 2
H9AC H 0.250101 0.551175 0.789921 0.015 Uiso 0.515(10) 1 calc R U P A 2
C10A C 0.4625(11) 0.4529(3) 0.7453(15) 0.0162(14) Uani 0.515(10) 1 d D U P A 2
C11A C 0.6110(13) 0.4114(3) 0.7950(17) 0.0222(16) Uani 0.515(10) 1 d D U P A 2
C12A C 0.5801(17) 0.3557(4) 0.801(7) 0.0176(9) Uani 0.515(10) 1 d D U P A 2
C13A C 0.3847(17) 0.3375(4) 0.734(6) 0.0176(4) Uani 0.515(10) 1 d D U P A 2
C14A C 0.2323(12) 0.3760(3) 0.680(3) 0.0174(14) Uani 0.515(10) 1 d D U P A 2
C15A C 0.2665(10) 0.4318(3) 0.6840(12) 0.0085(7) Uani 0.515(10) 1 d D U P A 2

loop_
_atom_site_aniso_label
_atom_site_aniso_U_11
_atom_site_aniso_U_22
_atom_site_aniso_U_33
_atom_site_aniso_U_23
_atom_site_aniso_U_13
_atom_site_aniso_U_12
F1 0.0080(12) 0.014(2) 0.028(2) -0.0020(14) -0.0015(10) -0.0023(11)
F2 0.016(2) 0.012(3) 0.027(2) 0.0009(16) 0.0070(17) 0.0038(19)
F3 0.018(2) 0.0081(19) 0.025(2) -0.0033(16) 0.0119(18) -0.0033(15)
F4 0.0114(19) 0.020(2) 0.024(2) -0.0013(15) 0.0034(15) -0.0063(14)
F5 0.0114(17) 0.0155(17) 0.043(3) 0.0046(14) -0.0010(14) 0.0007(14)
C1 0.0175(7) 0.0132(4) 0.0144(7) -0.0003(5) 0.0043(5) -0.0016(4)
C2 0.013(3) 0.025(2) 0.0167(18) -0.0003(12) 0.0029(16) -0.0012(13)
C3 0.016(3) 0.0097(15) 0.018(2) 0.0001(12) 0.004(3) 0.0005(17)
C4 0.023(3) 0.0103(17) 0.024(3) 0.0043(14) 0.010(2) 0.0089(18)
C5 0.018(2) 0.018(3) 0.023(3) 0.001(2) 0.001(2) 0.0040(19)
C6 0.026(4) 0.0071(17) 0.026(3) 0.0001(15) 0.002(2) -0.0004(17)
C7 0.022(2) 0.0057(15) 0.020(3) 0.0007(16) 0.0031(17) 0.0045(13)
C8 0.007(2) 0.022(2) 0.0133(16) 0.0031(13) 0.0024(13) 0.0062(11)
C9 0.0102(19) 0.0052(12) 0.0174(18) -0.0004(12) 0.0028(13) -0.0006(14)
C10 0.016(2) 0.0056(16) 0.014(3) -0.0028(15) 0.0019(17) -0.0058(15)
C11 0.0116(18) 0.0020(13) 0.0125(17) -0.0017(10) 0.0005(13) 0.0003(11)
C12 0.0187(7) 0.0135(4) 0.0214(17) -0.0008(6) 0.0060(14) 0.0013(4)
C13 0.0214(9) 0.0121(6) 0.0201(17) -0.0009(10) 0.0064(15) -0.0020(5)
C14 0.022(3) 0.0111(17) 0.020(3) -0.0030(16) 0.005(3) -0.0093(16)
C15 0.020(2) 0.021(2) 0.025(2) 0.0079(14) 0.0055(15) 0.0118(13)
F1A 0.018(2) 0.017(2) 0.049(3) 0.0016(17) 0.0015(16) 0.0029(14)
F2A 0.028(3) 0.017(3) 0.063(3) 0.000(2) 0.002(3) 0.003(2)
F3A 0.043(3) 0.016(2) 0.047(3) -0.001(2) 0.006(3) -0.006(2)
F4A 0.026(3) 0.022(2) 0.055(3) -0.0014(19) 0.004(2) -0.0078(18)
F5A 0.0121(17) 0.0191(16) 0.0300(16) 0.0072(11) -0.0004(12) 0.0053(10)
C1A 0.0175(7) 0.0132(4) 0.0144(7) -0.0003(5) 0.0043(5) -0.0016(4)
C2A 0.016(2) 0.021(2) 0.0167(15) 0.0059(11) 0.0022(13) 0.0083(12)
C3A 0.015(3) 0.0065(13) 0.0176(18) 0.0001(11) 0.004(2) 0.0006(15)
C4A 0.017(2) 0.018(3) 0.023(2) -0.005(2) 0.0040(16) -0.0071(19)
C5A 0.0149(17) 0.022(3) 0.018(2) 0.0025(18) 0.0032(14) -0.0019(15)
C6A 0.023(3) 0.0082(16) 0.020(3) -0.0023(14) 0.002(2) -0.0062(16)
C7A 0.018(2) 0.016(2) 0.019(2) -0.0001(16) -0.0002(16) -0.0075(15)
C8A 0.0058(18) 0.0192(18) 0.0136(16) 0.0000(13) 0.0015(14) 0.0007(11)
C9A 0.010(2) 0.0074(13) 0.0187(16) -0.0010(10) 0.0023(12) -0.0019(10)
C10A 0.0146(18) 0.022(2) 0.014(3) 0.0041(17) 0.0069(15) 0.0073(14)
C11A 0.0144(19) 0.031(3) 0.021(3) -0.0022(16) 0.0033(15) -0.0056(13)
C12A 0.0187(7) 0.0135(4) 0.0214(17) -0.0008(6) 0.0060(14) 0.0013(4)
C13A 0.0214(9) 0.0121(6) 0.0201(17) -0.0009(10) 0.0064(15) -0.0020(5)
C14A 0.013(2) 0.019(2) 0.020(3) 0.003(2) 0.004(2) 0.0041(15)
C15A 0.0070(12) 0.0055(12) 0.0119(15) 0.0001(10) -0.0002(10) -0.0012(12)

loop_
_atom_type_symbol
_atom_type_description
_atom_type_scat_dispersion_real
_atom_type_scat_dispersion_imag
_atom_type_scat_source
C C 0.0033 0.0016 'International Tables Vol C Tables 4.2.6.8 and 6.1.1.4'
H H 0.0000 0.0000 'International Tables Vol C Tables 4.2.6.8 and 6.1.1.4'
F F 0.0171 0.0103 'International Tables Vol C Tables 4.2.6.8 and 6.1.1.4'

loop_
_geom_angle_atom_site_label_1
_geom_angle_atom_site_label_2
_geom_angle_atom_site_label_3
_geom_angle
_geom_angle_site_symmetry_1
_geom_angle_site_symmetry_3
_geom_angle_publ_flag
C2 C1 C10 131.8(19) . . ?
C2 C1 C9 108.5(7) . . ?
C10 C1 C9 119.7(17) . . ?
C1 C2 C3 110.5(11) . . ?
C1 C2 H2 124.8 . . ?
C3 C2 H2 124.8 . . ?
C8 C3 C2 108.1(10) . . ?
C8 C3 C4 123.1(10) . . ?
C2 C3 C4 128.8(9) . . ?
C5 C4 C3 117.0(11) . . ?
C5 C4 H4 121.5 . . ?
C3 C4 H4 121.5 . . ?
C4 C5 C6 123.0(13) . . ?
C4 C5 H5 118.5 . . ?
C6 C5 H5 118.5 . . ?
C5 C6 C7 119.3(11) . . ?
C5 C6 H6 120.3 . . ?
C7 C6 H6 120.3 . . ?
C8 C7 C6 119.1(11) . . ?
C8 C7 H7 120.4 . . ?
C6 C7 H7 120.4 . . ?
C7 C8 C3 118.3(11) . . ?
C7 C8 C9 132.3(10) . . ?
C3 C8 C9 109.4(9) . . ?
C8 C9 C1 103.5(9) . . ?
C8 C9 H9A 111.1 . . ?
C1 C9 H9A 111.1 . . ?
C8 C9 H9AB 111.1 . . ?
C1 C9 H9AB 111.1 . . ?
H9A C9 H9AB 109.0 . . ?
C11 C10 C15 113.6(6) . . ?
C11 C10 C1 123.4(11) . . ?
C15 C10 C1 123.0(12) . . ?
F1 C11 C10 123.3(7) . . ?
F1 C11 C12 116.1(7) . . ?
C10 C11 C12 120.5(7) . . ?
F2 C12 C13 117.3(8) . . ?
F2 C12 C11 119.6(8) . . ?
C13 C12 C11 122.9(8) . . ?
F3 C13 C14 118.1(8) . . ?
F3 C13 C12 123.4(8) . . ?
C14 C13 C12 118.5(8) . . ?
F4 C14 C13 122.5(7) . . ?
F4 C14 C15 120.9(8) . . ?
C13 C14 C15 116.7(7) . . ?
F5 C15 C14 114.7(8) . . ?
F5 C15 C10 117.6(8) . . ?
C14 C15 C10 127.7(7) . . ?
C2A C1A C10A 130.4(18) . . ?
C2A C1A C9A 109.3(6) . . ?
C10A C1A C9A 120.3(16) . . ?
C1A C2A C3A 109.4(10) . . ?
C1A C2A H2A 125.3 . . ?
C3A C2A H2A 125.3 . . ?
C8A C3A C2A 108.9(9) . . ?
C8A C3A C4A 122.7(9) . . ?
C2A C3A C4A 128.4(9) . . ?
C5A C4A C3A 118.2(11) . . ?
C5A C4A H4A 120.9 . . ?
C3A C4A H4A 120.9 . . ?
C4A C5A C6A 121.6(12) . . ?
C4A C5A H5A 119.2 . . ?
C6A C5A H5A 119.2 . . ?
C5A C6A C7A 119.3(11) . . ?
C5A C6A H6A 120.4 . . ?
C7A C6A H6A 120.4 . . ?
C8A C7A C6A 119.8(10) . . ?
C8A C7A H7A 120.1 . . ?
C6A C7A H7A 120.1 . . ?
C7A C8A C3A 118.3(10) . . ?
C7A C8A C9A 132.7(9) . . ?
C3A C8A C9A 109.0(9) . . ?
C8A C9A C1A 103.3(9) . . ?
C8A C9A H9AA 111.1 . . ?
C1A C9A H9AA 111.1 . . ?
C8A C9A H9AC 111.1 . . ?
C1A C9A H9AC 111.1 . . ?
H9AA C9A H9AC 109.1 . . ?
C15A C10A C11A 113.0(6) . . ?
C15A C10A C1A 124.0(11) . . ?
C11A C10A C1A 122.9(11) . . ?
F1A C11A C12A 115.3(8) . . ?
F1A C11A C10A 117.2(8) . . ?
C12A C11A C10A 127.2(7) . . ?
F2A C12A C11A 120.5(8) . . ?
F2A C12A C13A 122.5(8) . . ?
C11A C12A C13A 116.7(8) . . ?
F3A C13A C12A 117.9(8) . . ?
F3A C13A C14A 123.3(8) . . ?
C12A C13A C14A 118.8(7) . . ?
F4A C14A C15A 119.5(7) . . ?
F4A C14A C13A 117.4(7) . . ?
C15A C14A C13A 123.2(7) . . ?
F5A C15A C14A 117.0(7) . . ?
F5A C15A C10A 122.2(7) . . ?
C14A C15A C10A 120.8(6) . . ?

loop_
_geom_bond_atom_site_label_1
_geom_bond_atom_site_label_2
_geom_bond_distance
_geom_bond_site_symmetry_2
_geom_bond_publ_flag
F1 C11 1.330(8) . ?
F2 C12 1.333(9) . ?
F3 C13 1.330(9) . ?
F4 C14 1.350(8) . ?
F5 C15 1.365(9) . ?
C1 C2 1.37(2) . ?
C1 C10 1.478(8) . ?
C1 C9 1.51(2) . ?
C2 C3 1.454(12) . ?
C2 H2 0.9500 . ?
C3 C8 1.393(9) . ?
C3 C4 1.495(14) . ?
C4 C5 1.259(18) . ?
C4 H4 0.9500 . ?
C5 C6 1.390(9) . ?
C5 H5 0.9500 . ?
C6 C7 1.512(17) . ?
C6 H6 0.9500 . ?
C7 C8 1.301(15) . ?
C7 H7 0.9500 . ?
C8 C9 1.500(11) . ?
C9 H9A 0.9900 . ?
C9 H9AB 0.9900 . ?
C10 C11 1.379(7) . ?
C10 C15 1.393(8) . ?
C11 C12 1.394(8) . ?
C12 C13 1.379(9) . ?
C13 C14 1.371(9) . ?
C14 C15 1.374(8) . ?
F1A C11A 1.363(9) . ?
F2A C12A 1.343(9) . ?
F3A C13A 1.337(8) . ?
F4A C14A 1.331(8) . ?
F5A C15A 1.338(8) . ?
C1A C2A 1.37(2) . ?
C1A C10A 1.463(8) . ?
C1A C9A 1.51(2) . ?
C2A C3A 1.456(10) . ?
C2A H2A 0.9500 . ?
C3A C8A 1.386(8) . ?
C3A C4A 1.487(14) . ?
C4A C5A 1.268(17) . ?
C4A H4A 0.9500 . ?
C5A C6A 1.397(9) . ?
C5A H5A 0.9500 . ?
C6A C7A 1.505(16) . ?
C6A H6A 0.9500 . ?
C7A C8A 1.300(14) . ?
C7A H7A 0.9500 . ?
C8A C9A 1.504(11) . ?
C9A H9AA 0.9900 . ?
C9A H9AC 0.9900 . ?
C10A C15A 1.404(7) . ?
C10A C11A 1.416(8) . ?
C11A C12A 1.369(9) . ?
C12A C13A 1.380(9) . ?
C13A C14A 1.385(8) . ?
C14A C15A 1.375(7) . ?
